data_7121342
loop_
_publ_author_name
'Zhou, Wen'
'Almeqdadi, Mohammad'
'Xifaras, Michael E.'
'Riddell, Imogen A.'
'Yilmaz, \"Omer H'
'Lippard, Stephen J.'

_publ_section_title
;
 The effect of geometric isomerism on the anticancer activity of the
 monofunctional platinum complex
 trans-[Pt(NH<sub>3</sub>)<sub>2</sub>(phenanthridine)Cl]NO<sub>3</sub>.
;
_journal_issue 22
_journal_name_full 'Chemical communications (Cambridge, England)'
_journal_page_first 2788
_journal_page_last 2791
_journal_paper_doi 10.1039/c8cc00393a
_journal_volume 54
_journal_year 2018
_chemical_formula_sum 'C13 H15 Cl N4 O3 Pt'
_chemical_formula_weight 505.83
_space_group_crystal_system monoclinic
_space_group_IT_number 14
_space_group_name_Hall '-P 2ybc'
_space_group_name_H-M_alt 'P 1 21/c 1'
_symmetry_space_group_name_Hall '-P 2ybc'
_symmetry_space_group_name_H-M 'P 1 21/c 1'
_atom_sites_solution_hydrogens mixed
_audit_creation_method SHELXL-2014/7
_audit_update_record
;
2017-10-26 deposited with the CCDC.
2018-02-15 downloaded from the CCDC.
;
_cell_angle_alpha 90
_cell_angle_beta 93.153(2)
_cell_angle_gamma 90
_cell_formula_units_Z 4
_cell_length_a 7.4875(11)
_cell_length_b 15.363(2)
_cell_length_c 13.1787(19)
_cell_measurement_reflns_used 9935
_cell_measurement_temperature 100(2)
_cell_measurement_theta_max 29.61
_cell_measurement_theta_min 2.65
_cell_volume 1513.7(4)
_computing_cell_refinement 'Bruker SMART'
_computing_data_collection 'Bruker SMART'
_computing_data_reduction 'Bruker SAINT'
_computing_molecular_graphics 'Bruker SHELXTL'
_computing_publication_material 'Bruker SHELXTL'
_computing_structure_refinement 'SHELXL-2014/7 (Sheldrick, 2014)'
_computing_structure_solution 'Bruker SHELXTL'
_diffrn_ambient_temperature 100(2)
_diffrn_measured_fraction_theta_full 1.000
_diffrn_measured_fraction_theta_max 0.997
_diffrn_measurement_device_type 'CCD area detector'
_diffrn_measurement_method 'phi and omega scans'
_diffrn_radiation_type MoK\a
_diffrn_radiation_wavelength 0.71073
_diffrn_reflns_av_R_equivalents 0.0398
_diffrn_reflns_av_unetI/netI 0.0229
_diffrn_reflns_Laue_measured_fraction_full 1.000
_diffrn_reflns_Laue_measured_fraction_max 0.997
_diffrn_reflns_limit_h_max 10
_diffrn_reflns_limit_h_min -10
_diffrn_reflns_limit_k_max 21
_diffrn_reflns_limit_k_min -21
_diffrn_reflns_limit_l_max 18
_diffrn_reflns_limit_l_min -18
_diffrn_reflns_number 31931
_diffrn_reflns_point_group_measured_fraction_full 1.000
_diffrn_reflns_point_group_measured_fraction_max 0.997
_diffrn_reflns_theta_full 25.242
_diffrn_reflns_theta_max 29.621
_diffrn_reflns_theta_min 2.038
_exptl_absorpt_coefficient_mu 9.464
_exptl_absorpt_correction_T_max 0.7459
_exptl_absorpt_correction_T_min 0.4651
_exptl_absorpt_correction_type multi-scan
_exptl_absorpt_process_details 'Blessing, 1993'
_exptl_crystal_colour colourless
_exptl_crystal_density_diffrn 2.220
_exptl_crystal_density_meas ?
_exptl_crystal_density_method 'not measured'
_exptl_crystal_description block
_exptl_crystal_F_000 960
_exptl_crystal_recrystallization_method 'Re-crystallisation from solvent: DMF; diethyl ether '
_exptl_crystal_size_max 0.15
_exptl_crystal_size_mid 0.08
_exptl_crystal_size_min 0.05
_refine_diff_density_max 1.864
_refine_diff_density_min -0.801
_refine_diff_density_rms 0.127
_refine_ls_extinction_method none
_refine_ls_goodness_of_fit_ref 1.046
_refine_ls_hydrogen_treatment mixed
_refine_ls_matrix_type full
_refine_ls_number_parameters 223
_refine_ls_number_reflns 4263
_refine_ls_number_restraints 6
_refine_ls_restrained_S_all 1.045
_refine_ls_R_factor_all 0.0235
_refine_ls_R_factor_gt 0.0189
_refine_ls_shift/su_max 0.002
_refine_ls_shift/su_mean 0.000
_refine_ls_structure_factor_coef Fsqd
_refine_ls_weighting_details 'w=1/[\s^2^(Fo^2^)+(0.0122P)^2^+3.3301P] where P=(Fo^2^+2Fc^2^)/3'
_refine_ls_weighting_scheme calc
_refine_ls_wR_factor_gt 0.0398
_refine_ls_wR_factor_ref 0.0415
_reflns_Friedel_coverage 0.000
_reflns_number_gt 3800
_reflns_number_total 4263
_reflns_threshold_expression 'I > 2\s(I)'
_cod_data_source_file c8cc00393a2.cif
_cod_data_source_block IRtrp10
_cod_depositor_comments
;
The following automatic conversions were performed:

'_exptl_crystal_density_meas' value 'not measured' was changed to '?'
- the value is perceived as not measured.

Automatic conversion script
Id: cif_fix_values 4973 2017-02-22 13:04:09Z antanas 

 Adding full bibliography for 7121342.cif.
;
_cod_database_code 7121342
_shelx_shelxl_version_number 2014/7
_shelx_space_group_comment
;
The symmetry employed for this shelxl refinement is uniquely defined
by the following loop, which should always be used as a source of
symmetry information in preference to the above space-group names.
They are only intended as comments.
;

loop_
_space_group_symop_operation_xyz
'x, y, z'
'-x, y+1/2, -z+1/2'
'-x, -y, -z'
'x, -y-1/2, z-1/2'

loop_
_atom_site_label
_atom_site_type_symbol
_atom_site_fract_x
_atom_site_fract_y
_atom_site_fract_z
_atom_site_U_iso_or_equiv
_atom_site_adp_type
_atom_site_occupancy
_atom_site_site_symmetry_order
_atom_site_calc_flag
_atom_site_refinement_flags_posn
_atom_site_refinement_flags_adp
Pt1 Pt 0.25227(2) 0.83567(2) 0.53650(2) 0.01048(3) Uani 1 1 d . .
Cl1 Cl 0.24796(9) 0.98499(4) 0.54631(5) 0.01785(13) Uani 1 1 d . .
N1 N 0.2575(3) 0.70446(15) 0.52098(17) 0.0125(4) Uani 1 1 d . .
N2 N 0.5246(3) 0.84009(17) 0.5343(2) 0.0158(5) Uani 1 1 d D .
H1N H 0.554(4) 0.8954(13) 0.527(3) 0.017(9) Uiso 1 1 d D .
H2N H 0.560(5) 0.811(2) 0.482(2) 0.025(10) Uiso 1 1 d D .
H3N H 0.573(5) 0.816(2) 0.589(2) 0.025(10) Uiso 1 1 d D .
N3 N -0.0208(3) 0.83463(17) 0.53827(19) 0.0153(5) Uani 1 1 d D .
H4N H -0.062(5) 0.798(2) 0.491(2) 0.027(10) Uiso 1 1 d D .
H5N H -0.063(5) 0.819(3) 0.597(2) 0.038(12) Uiso 1 1 d D .
H6N H -0.064(6) 0.8876(17) 0.525(3) 0.047(13) Uiso 1 1 d D .
C1 C 0.3046(4) 0.67247(19) 0.4335(2) 0.0148(5) Uani 1 1 d . .
H1 H 0.3357 0.7122 0.3821 0.018 Uiso 1 1 calc R U
C13 C 0.2066(4) 0.64708(19) 0.5969(2) 0.0142(5) Uani 1 1 d . .
C9 C 0.1430(4) 0.5025(2) 0.6582(2) 0.0192(6) Uani 1 1 d . .
H9 H 0.1342 0.4415 0.6474 0.023 Uiso 1 1 calc R U
C8 C 0.2008(4) 0.55638(19) 0.5801(2) 0.0150(5) Uani 1 1 d . .
C7 C 0.2577(4) 0.52218(19) 0.4849(2) 0.0145(5) Uani 1 1 d . .
C2 C 0.3113(4) 0.58221(19) 0.4117(2) 0.0156(5) Uani 1 1 d . .
C12 C 0.1636(4) 0.68124(19) 0.6915(2) 0.0172(6) Uani 1 1 d . .
H12 H 0.1712 0.7421 0.7036 0.021 Uiso 1 1 calc R U
C6 C 0.2669(4) 0.43271(19) 0.4617(2) 0.0199(6) Uani 1 1 d . .
H6 H 0.2295 0.3908 0.5091 0.024 Uiso 1 1 calc R U
C3 C 0.3728(4) 0.5533(2) 0.3182(2) 0.0197(6) Uani 1 1 d . .
H3 H 0.4074 0.5944 0.2691 0.024 Uiso 1 1 calc R U
C4 C 0.3826(4) 0.4662(2) 0.2982(2) 0.0230(6) Uani 1 1 d . .
H4 H 0.4250 0.4465 0.2355 0.028 Uiso 1 1 calc R U
C11 C 0.1103(4) 0.6259(2) 0.7665(2) 0.0207(6) Uani 1 1 d . .
H11 H 0.0810 0.6490 0.8304 0.025 Uiso 1 1 calc R U
C10 C 0.0991(4) 0.5367(2) 0.7495(2) 0.0229(6) Uani 1 1 d . .
H10 H 0.0609 0.4993 0.8015 0.027 Uiso 1 1 calc R U
C5 C 0.3296(4) 0.4061(2) 0.3709(2) 0.0226(6) Uani 1 1 d . .
H5 H 0.3374 0.3456 0.3569 0.027 Uiso 1 1 calc R U
O13 O 0.7617(3) 0.80392(16) 0.71826(16) 0.0246(5) Uani 1 1 d . .
N11 N 0.7563(4) 0.77235(16) 0.80531(19) 0.0192(5) Uani 1 1 d . .
O12 O 0.8895(4) 0.78361(16) 0.86733(19) 0.0319(6) Uani 1 1 d . .
O11 O 0.6252(4) 0.73087(18) 0.8311(2) 0.0376(6) Uani 1 1 d . .

loop_
_atom_site_aniso_label
_atom_site_aniso_U_11
_atom_site_aniso_U_22
_atom_site_aniso_U_33
_atom_site_aniso_U_23
_atom_site_aniso_U_13
_atom_site_aniso_U_12
Pt1 0.01000(5) 0.01096(5) 0.01046(5) 0.00015(4) 0.00045(3) 0.00002(4)
Cl1 0.0175(3) 0.0123(3) 0.0237(3) 0.0004(3) 0.0009(2) -0.0002(2)
N1 0.0126(10) 0.0136(11) 0.0112(11) 0.0025(8) -0.0001(8) -0.0010(9)
N2 0.0138(11) 0.0146(12) 0.0188(12) 0.0020(10) 0.0008(9) 0.0008(9)
N3 0.0132(11) 0.0163(12) 0.0168(11) -0.0013(10) 0.0023(9) 0.0003(10)
C1 0.0154(12) 0.0160(13) 0.0131(12) 0.0004(10) 0.0000(10) -0.0007(10)
C13 0.0125(12) 0.0176(14) 0.0124(12) 0.0025(10) -0.0008(9) -0.0001(10)
C9 0.0192(14) 0.0149(13) 0.0233(14) 0.0047(12) -0.0009(11) 0.0001(11)
C8 0.0122(12) 0.0158(13) 0.0166(13) 0.0021(11) -0.0020(10) 0.0014(10)
C7 0.0113(12) 0.0169(13) 0.0150(13) 0.0007(10) -0.0028(10) 0.0000(10)
C2 0.0170(13) 0.0163(13) 0.0134(12) -0.0016(11) -0.0006(10) 0.0000(11)
C12 0.0206(14) 0.0172(14) 0.0136(12) 0.0005(11) -0.0004(10) 0.0021(11)
C6 0.0224(15) 0.0151(14) 0.0217(14) -0.0012(12) -0.0034(11) 0.0002(11)
C3 0.0228(15) 0.0213(15) 0.0150(13) -0.0023(11) 0.0014(11) 0.0031(12)
C4 0.0273(16) 0.0240(16) 0.0173(14) -0.0068(12) -0.0016(12) 0.0084(13)
C11 0.0231(15) 0.0277(16) 0.0115(13) 0.0033(12) 0.0043(11) 0.0027(13)
C10 0.0245(16) 0.0252(16) 0.0194(14) 0.0086(12) 0.0044(12) 0.0021(13)
C5 0.0251(16) 0.0169(14) 0.0249(15) -0.0061(12) -0.0071(12) 0.0056(12)
O13 0.0305(12) 0.0284(12) 0.0153(10) 0.0050(9) 0.0036(9) 0.0020(10)
N11 0.0267(14) 0.0153(12) 0.0162(12) -0.0026(9) 0.0052(10) 0.0030(10)
O12 0.0436(15) 0.0243(12) 0.0261(12) -0.0023(10) -0.0133(11) 0.0066(11)
O11 0.0389(15) 0.0340(15) 0.0420(16) 0.0021(12) 0.0222(12) -0.0051(12)

loop_
_atom_type_symbol
_atom_type_description
_atom_type_scat_dispersion_real
_atom_type_scat_dispersion_imag
_atom_type_scat_source
C C 0.0033 0.0016 'International Tables Vol C Tables 4.2.6.8 and 6.1.1.4'
H H 0.0000 0.0000 'International Tables Vol C Tables 4.2.6.8 and 6.1.1.4'
N N 0.0061 0.0033 'International Tables Vol C Tables 4.2.6.8 and 6.1.1.4'
O O 0.0106 0.0060 'International Tables Vol C Tables 4.2.6.8 and 6.1.1.4'
Cl Cl 0.1484 0.1585 'International Tables Vol C Tables 4.2.6.8 and 6.1.1.4'
Pt Pt -1.7033 8.3905 'International Tables Vol C Tables 4.2.6.8 and 6.1.1.4'

loop_
_geom_angle_atom_site_label_1
_geom_angle_atom_site_label_2
_geom_angle_atom_site_label_3
_geom_angle
N1 Pt1 N2 90.38(10)
N1 Pt1 N3 91.06(10)
N2 Pt1 N3 178.53(10)
N1 Pt1 Cl1 177.40(7)
N2 Pt1 Cl1 89.13(7)
N3 Pt1 Cl1 89.43(8)
C1 N1 C13 119.1(2)
C1 N1 Pt1 117.80(19)
C13 N1 Pt1 123.08(18)
Pt1 N2 H1N 107(2)
Pt1 N2 H2N 110(3)
H1N N2 H2N 109(3)
Pt1 N2 H3N 110(3)
H1N N2 H3N 113(3)
H2N N2 H3N 108(3)
Pt1 N3 H4N 108(3)
Pt1 N3 H5N 115(3)
H4N N3 H5N 108(4)
Pt1 N3 H6N 110(3)
H4N N3 H6N 109(4)
H5N N3 H6N 106(4)
N1 C1 C2 123.8(3)
N1 C1 H1 118.1
C2 C1 H1 118.1
N1 C13 C12 118.9(3)
N1 C13 C8 121.1(3)
C12 C13 C8 120.1(3)
C10 C9 C8 121.0(3)
C10 C9 H9 119.5
C8 C9 H9 119.5
C9 C8 C13 118.3(3)
C9 C8 C7 122.5(3)
C13 C8 C7 119.2(3)
C2 C7 C6 118.1(3)
C2 C7 C8 117.7(3)
C6 C7 C8 124.2(3)
C7 C2 C3 120.8(3)
C7 C2 C1 119.1(3)
C3 C2 C1 120.1(3)
C11 C12 C13 119.7(3)
C11 C12 H12 120.2
C13 C12 H12 120.2
C5 C6 C7 120.2(3)
C5 C6 H6 119.9
C7 C6 H6 119.9
C4 C3 C2 120.0(3)
C4 C3 H3 120.0
C2 C3 H3 120.0
C3 C4 C5 119.5(3)
C3 C4 H4 120.3
C5 C4 H4 120.3
C12 C11 C10 120.6(3)
C12 C11 H11 119.7
C10 C11 H11 119.7
C9 C10 C11 120.3(3)
C9 C10 H10 119.8
C11 C10 H10 119.8
C6 C5 C4 121.5(3)
C6 C5 H5 119.2
C4 C5 H5 119.2
O11 N11 O13 121.4(3)
O11 N11 O12 120.2(3)
O13 N11 O12 118.4(3)

loop_
_geom_bond_atom_site_label_1
_geom_bond_atom_site_label_2
_geom_bond_distance
Pt1 N1 2.027(2)
Pt1 N2 2.042(2)
Pt1 N3 2.046(2)
Pt1 Cl1 2.2980(7)
N1 C1 1.319(4)
N1 C13 1.402(4)
N2 H1N 0.883(18)
N2 H2N 0.879(18)
N2 H3N 0.875(18)
N3 H4N 0.879(18)
N3 H5N 0.889(19)
N3 H6N 0.890(19)
C1 C2 1.417(4)
C1 H1 0.9500
C13 C12 1.406(4)
C13 C8 1.411(4)
C9 C10 1.370(4)
C9 C8 1.408(4)
C9 H9 0.9500
C8 C7 1.446(4)
C7 C2 1.409(4)
C7 C6 1.411(4)
C2 C3 1.410(4)
C12 C11 1.379(4)
C12 H12 0.9500
C6 C5 1.372(4)
C6 H6 0.9500
C3 C4 1.367(4)
C3 H3 0.9500
C4 C5 1.404(5)
C4 H4 0.9500
C11 C10 1.390(5)
C11 H11 0.9500
C10 H10 0.9500
C5 H5 0.9500
O13 N11 1.248(3)
N11 O11 1.234(4)
N11 O12 1.266(3)
